data_4326585
loop_
_publ_author_name
'Bhasker Radaram'
'Jeffrey A. Ivie'
'Wangkheimayum Marjit Singh'
'Rafal M. Grudzien'
'Joseph H. Reibenspies'
'Charles Edwin Webster'
'Xuan Zhao'

_publ_section_title
;
 Water Oxidation by Mononuclear Ruthenium Complexes with TPA-Based Ligands
;
_journal_name_full 'Inorganic Chemistry'
_journal_page_first 10564
_journal_page_last 10571
_journal_paper_doi 10.1021/ic200050g
_journal_volume 50
_journal_year 2011
_chemical_formula_sum 'C11.5 H15.5 Cl N2.5 O2.5 Ru0.5'
_chemical_formula_weight 314.75
_chemical_name_systematic
; 
 ? 
;
_space_group_IT_number 2
_symmetry_cell_setting triclinic
_symmetry_space_group_name_Hall '-P 1'
_symmetry_space_group_name_H-M 'P -1'
_atom_sites_solution_hydrogens geom
_atom_sites_solution_primary direct
_atom_sites_solution_secondary difmap
_audit_creation_method SHELXL-97
_cell_angle_alpha 80.277(9)
_cell_angle_beta 73.837(8)
_cell_angle_gamma 79.221(10)
_cell_formula_units_Z 4
_cell_length_a 9.1942(11)
_cell_length_b 11.2165(16)
_cell_length_c 15.3109(17)
_cell_measurement_reflns_used 883
_cell_measurement_temperature 293(2)
_cell_measurement_theta_max 49.31
_cell_measurement_theta_min 4.04
_cell_volume 1478.3(3)
_computing_cell_refinement 'Bruker FRAMBO'
_computing_data_collection 'Bruker FRAMBO'
_computing_data_reduction 'Bruker SAINT'
_computing_molecular_graphics 'Bruker SHELXTL'
_computing_publication_material 'Bruker SHELXTL'
_computing_structure_refinement 'SHELXL-97 (Sheldrick, 2008)'
_computing_structure_solution 'SHELXS-97 (Sheldrick, 2008)'
_diffrn_ambient_temperature 293(2)
_diffrn_measured_fraction_theta_full 0.896
_diffrn_measured_fraction_theta_max 0.896
_diffrn_measurement_device_type 'MWPC area detector'
_diffrn_measurement_method '\f and \w scans'
_diffrn_radiation_monochromator graphite
_diffrn_radiation_source 'fine-focus sealed tube'
_diffrn_radiation_type CuK\a
_diffrn_radiation_wavelength 1.54178
_diffrn_reflns_av_R_equivalents 0.2328
_diffrn_reflns_av_sigmaI/netI 0.2533
_diffrn_reflns_limit_h_max 10
_diffrn_reflns_limit_h_min -10
_diffrn_reflns_limit_k_max 12
_diffrn_reflns_limit_k_min -12
_diffrn_reflns_limit_l_max 14
_diffrn_reflns_limit_l_min -16
_diffrn_reflns_number 16721
_diffrn_reflns_theta_full 59.99
_diffrn_reflns_theta_max 59.99
_diffrn_reflns_theta_min 5.06
_exptl_absorpt_coefficient_mu 6.285
_exptl_absorpt_correction_T_max 0.9398
_exptl_absorpt_correction_T_min 0.5722
_exptl_absorpt_correction_type multi-scan
_exptl_absorpt_process_details sadabs
_exptl_crystal_colour 'red       '
_exptl_crystal_density_diffrn 1.414
_exptl_crystal_density_meas 0
_exptl_crystal_description 'plate     '
_exptl_crystal_F_000 644
_exptl_crystal_size_max 0.10
_exptl_crystal_size_mid 0.10
_exptl_crystal_size_min 0.01
_refine_diff_density_max 0.657
_refine_diff_density_min -0.710
_refine_diff_density_rms 0.095
_refine_ls_extinction_method none
_refine_ls_goodness_of_fit_ref 1.066
_refine_ls_hydrogen_treatment constr
_refine_ls_matrix_type full
_refine_ls_number_parameters 322
_refine_ls_number_reflns 3935
_refine_ls_number_restraints 192
_refine_ls_restrained_S_all 1.069
_refine_ls_R_factor_all 0.1998
_refine_ls_R_factor_gt 0.0776
_refine_ls_shift/su_max 0.000
_refine_ls_shift/su_mean 0.000
_refine_ls_structure_factor_coef Fsqd
_refine_ls_weighting_details 'calc w=1/[\s^2^(Fo^2^)+(0.0000P)^2^+0.0000P] where P=(Fo^2^+2Fc^2^)/3'
_refine_ls_weighting_scheme calc
_refine_ls_wR_factor_gt 0.0975
_refine_ls_wR_factor_ref 0.1189
_reflns_number_gt 1642
_reflns_number_total 3935
_reflns_threshold_expression >2sigma(I)
_cod_data_source_file ic200050g_si_002.cif
_cod_data_source_block um01
_cod_original_formula_sum 'C11.50 H15.50 Cl N2.50 O2.50 Ru0.50'
_cod_database_code 4326585

loop_
_symmetry_equiv_pos_as_xyz
'x, y, z'
'-x, -y, -z'

loop_
_atom_site_label
_atom_site_type_symbol
_atom_site_fract_x
_atom_site_fract_y
_atom_site_fract_z
_atom_site_U_iso_or_equiv
_atom_site_adp_type
_atom_site_occupancy
_atom_site_symmetry_multiplicity
_atom_site_calc_flag
_atom_site_refinement_flags
_atom_site_disorder_assembly
_atom_site_disorder_group
Ru1 Ru 0.19556(9) 0.40121(12) 0.71917(6) 0.0634(4) Uani 1 1 d . . .
Cl1 Cl 0.3799(2) 0.3275(3) 0.58054(17) 0.0639(11) Uani 1 1 d . . .
Cl2 Cl 0.1889(3) 0.0294(3) 1.0785(2) 0.0847(12) Uani 1 1 d . . .
N1 N 0.1604(8) 0.2284(9) 0.7919(5) 0.0621(19) Uani 1 1 d U . .
N2 N 0.0431(8) 0.4634(10) 0.8256(5) 0.053(2) Uani 1 1 d U . .
C1 C -0.0232(10) 0.3835(12) 0.8971(7) 0.055(2) Uani 1 1 d U . .
C2 C -0.1394(9) 0.4177(11) 0.9696(7) 0.057(2) Uani 1 1 d U . .
H2A H -0.1857 0.3610 1.0156 0.069 Uiso 1 1 calc R . .
C3 C -0.1865(10) 0.5484(12) 0.9703(7) 0.060(2) Uani 1 1 d U . .
H3A H -0.2624 0.5754 1.0201 0.072 Uiso 1 1 calc R . .
N3 N 0.1896(8) 0.5843(9) 0.6817(6) 0.061(2) Uani 1 1 d U . .
N4 N 0.0125(8) 0.3794(11) 0.6695(5) 0.064(2) Uani 1 1 d U . .
C4 C -0.1222(9) 0.6391(11) 0.8979(7) 0.061(2) Uani 1 1 d U . .
H4A H -0.1554 0.7227 0.8984 0.073 Uiso 1 1 calc R . .
C5 C 0.0016(11) 0.5872(13) 0.8225(7) 0.057(2) Uani 1 1 d U . .
N5 N 0.3716(8) 0.3717(11) 0.7857(6) 0.064(2) Uani 1 1 d U . .
C6 C 0.0867(12) 0.6573(13) 0.7424(7) 0.067(2) Uani 1 1 d U . .
C7 C 0.0650(12) 0.7857(13) 0.7337(7) 0.085(3) Uani 1 1 d U . .
H7A H -0.0085 0.8274 0.7777 0.102 Uiso 1 1 calc R . .
C8 C 0.1649(12) 0.8566(13) 0.6501(8) 0.097(3) Uani 1 1 d U . .
H8A H 0.1580 0.9414 0.6403 0.117 Uiso 1 1 calc R . .
C9 C 0.2690(13) 0.7766(14) 0.5897(8) 0.094(3) Uani 1 1 d U . .
H9A H 0.3326 0.8103 0.5363 0.113 Uiso 1 1 calc R . .
C10 C 0.2788(12) 0.6447(13) 0.6088(7) 0.077(3) Uani 1 1 d U . .
H10A H 0.3521 0.5982 0.5677 0.093 Uiso 1 1 calc R . .
C11 C 0.0433(10) 0.2458(11) 0.8868(6) 0.064(2) Uani 1 1 d U . .
H11A H -0.0403 0.2006 0.8938 0.077 Uiso 1 1 calc R . .
H11B H 0.0937 0.2120 0.9353 0.077 Uiso 1 1 calc R . .
C12 C 0.0896(10) 0.1678(11) 0.7380(7) 0.066(2) Uani 1 1 d U . .
H12A H 0.0361 0.1042 0.7780 0.079 Uiso 1 1 calc R . .
H12B H 0.1693 0.1296 0.6905 0.079 Uiso 1 1 calc R . .
C13 C -0.0215(11) 0.2584(14) 0.6946(7) 0.065(2) Uani 1 1 d U . .
C14 C -0.1547(10) 0.2289(12) 0.6797(7) 0.069(2) Uani 1 1 d U . .
H14A H -0.1838 0.1519 0.7008 0.083 Uiso 1 1 calc R . .
C15 C -0.2420(12) 0.3191(14) 0.6321(7) 0.077(3) Uani 1 1 d U . .
H15A H -0.3272 0.2986 0.6198 0.092 Uiso 1 1 calc R . .
C16 C -0.2076(11) 0.4396(13) 0.6016(7) 0.073(3) Uani 1 1 d U . .
H16A H -0.2654 0.4979 0.5690 0.088 Uiso 1 1 calc R . .
C17 C -0.0770(10) 0.4644(12) 0.6250(7) 0.065(2) Uani 1 1 d U . .
H17A H -0.0518 0.5431 0.6089 0.078 Uiso 1 1 calc R . .
C18 C 0.3161(9) 0.1642(11) 0.8016(7) 0.067(2) Uani 1 1 d U . .
H18A H 0.3748 0.1349 0.7441 0.081 Uiso 1 1 calc R . .
H18B H 0.3038 0.0941 0.8483 0.081 Uiso 1 1 calc R . .
C19 C 0.4028(11) 0.2512(14) 0.8278(7) 0.065(2) Uani 1 1 d U . .
C20 C 0.5056(10) 0.2141(12) 0.8800(6) 0.063(2) Uani 1 1 d U . .
H20A H 0.5210 0.1332 0.9063 0.076 Uiso 1 1 calc R . .
C21 C 0.5853(11) 0.2980(13) 0.8928(7) 0.070(3) Uani 1 1 d U . .
H21A H 0.6547 0.2752 0.9288 0.083 Uiso 1 1 calc R . .
C22 C 0.5610(10) 0.4217(13) 0.8502(7) 0.069(3) Uani 1 1 d U . .
H22A H 0.6159 0.4790 0.8583 0.082 Uiso 1 1 calc R . .
C23 C 0.4532(10) 0.4576(12) 0.7956(7) 0.065(2) Uani 1 1 d U . .
H23A H 0.4385 0.5374 0.7672 0.078 Uiso 1 1 calc R . .
O1W O 0.1666(7) -0.1076(8) 0.9196(5) 0.104(3) Uani 1 1 d . . .
H1WA H 0.2335 -0.1659 0.8976 0.124 Uiso 1 1 d R . .
H1WB H 0.0944 -0.1002 0.8931 0.124 Uiso 1 1 d R . .
O2W O 0.386(2) 0.0586(19) 0.5685(15) 0.404(12) Uiso 1 1 d . . .
H2WA H 0.4677 0.0279 0.5852 0.485 Uiso 1 1 d R . .
H2WB H 0.3990 0.0941 0.5135 0.485 Uiso 1 1 d R . .
O3W O 0.189(3) 0.143(2) 0.4472(17) 0.432(14) Uiso 1 1 d . . .
H3WA H 0.1476 0.2171 0.4529 0.519 Uiso 1 1 d R . .
H3WB H 0.1210 0.0972 0.4537 0.519 Uiso 1 1 d R . .
O4W O -0.376(5) 0.814(3) 0.711(3) 0.70(3) Uiso 1 1 d . . .
H4WA H -0.4079 0.7465 0.7355 0.836 Uiso 1 1 d R . .
H4WB H -0.3549 0.8487 0.7501 0.836 Uiso 1 1 d R . .
O5WA O 0.465(2) 0.179(2) 1.169(2) 0.230(11) Uani 0.554(13) 1 d PU A -1
O5WB O 0.583(3) 0.239(3) 1.189(3) 0.230(11) Uani 0.446(13) 1 d PU A -2

loop_
_atom_site_aniso_label
_atom_site_aniso_U_11
_atom_site_aniso_U_22
_atom_site_aniso_U_33
_atom_site_aniso_U_23
_atom_site_aniso_U_13
_atom_site_aniso_U_12
Ru1 0.0287(4) 0.1287(12) 0.0359(6) -0.0270(6) 0.0048(4) -0.0242(5)
Cl1 0.0310(13) 0.127(3) 0.0367(17) -0.0278(18) 0.0025(12) -0.0200(17)
Cl2 0.0723(19) 0.121(3) 0.059(2) -0.020(2) -0.0086(16) -0.014(2)
N1 0.033(3) 0.121(5) 0.035(3) -0.021(3) -0.004(3) -0.016(3)
N2 0.033(3) 0.105(5) 0.028(3) -0.017(4) 0.000(3) -0.032(4)
C1 0.031(3) 0.111(5) 0.030(3) -0.019(4) -0.004(3) -0.026(4)
C2 0.034(4) 0.110(6) 0.031(4) -0.018(4) 0.000(3) -0.024(4)
C3 0.037(4) 0.113(6) 0.033(4) -0.016(4) 0.000(3) -0.023(4)
N3 0.055(4) 0.098(6) 0.038(4) -0.027(4) -0.003(3) -0.026(4)
N4 0.034(3) 0.135(6) 0.029(4) -0.024(4) -0.003(3) -0.021(4)
C4 0.039(4) 0.108(5) 0.039(4) -0.017(4) -0.001(3) -0.025(4)
C5 0.043(3) 0.103(5) 0.032(3) -0.020(4) 0.000(3) -0.029(4)
N5 0.035(3) 0.132(6) 0.029(4) -0.031(4) 0.004(3) -0.021(4)
C6 0.061(4) 0.102(5) 0.035(3) -0.019(4) 0.008(3) -0.028(4)
C7 0.082(4) 0.109(6) 0.045(4) -0.015(5) 0.022(4) -0.022(5)
C8 0.099(5) 0.112(6) 0.054(4) -0.012(5) 0.026(4) -0.017(5)
C9 0.095(5) 0.110(6) 0.058(5) -0.017(5) 0.019(4) -0.018(5)
C10 0.077(4) 0.102(6) 0.051(4) -0.025(5) 0.004(4) -0.024(5)
C11 0.039(4) 0.118(5) 0.036(4) -0.019(4) 0.001(3) -0.021(4)
C12 0.037(4) 0.126(5) 0.036(4) -0.021(4) -0.002(3) -0.017(4)
C13 0.034(3) 0.129(6) 0.037(4) -0.027(4) -0.007(3) -0.019(4)
C14 0.038(4) 0.136(6) 0.043(4) -0.028(4) -0.009(3) -0.022(4)
C15 0.043(4) 0.145(7) 0.049(5) -0.028(5) -0.008(4) -0.022(5)
C16 0.045(4) 0.140(7) 0.040(4) -0.027(5) -0.005(4) -0.020(5)
C17 0.035(4) 0.136(6) 0.030(4) -0.029(4) -0.004(3) -0.022(4)
C18 0.036(3) 0.127(5) 0.041(4) -0.027(4) -0.001(3) -0.014(4)
C19 0.033(3) 0.130(6) 0.035(4) -0.028(4) 0.001(3) -0.017(4)
C20 0.030(4) 0.130(6) 0.034(4) -0.027(4) -0.001(3) -0.016(4)
C21 0.036(4) 0.133(7) 0.041(4) -0.024(4) -0.001(4) -0.018(5)
C22 0.033(4) 0.136(7) 0.036(4) -0.022(5) 0.008(3) -0.025(5)
C23 0.031(4) 0.135(6) 0.032(4) -0.029(4) 0.006(3) -0.026(4)
O1W 0.067(5) 0.179(10) 0.058(6) -0.029(6) 0.007(4) -0.023(6)
O5WA 0.092(15) 0.24(3) 0.32(3) -0.020(19) -0.027(17) 0.020(16)
O5WB 0.095(15) 0.24(3) 0.32(3) -0.025(19) -0.029(17) 0.020(17)

loop_
_atom_type_symbol
_atom_type_description
_atom_type_scat_dispersion_real
_atom_type_scat_dispersion_imag
_atom_type_scat_source
C C 0.0181 0.0091 'International Tables Vol C Tables 4.2.6.8 and 6.1.1.4'
H H 0.0000 0.0000 'International Tables Vol C Tables 4.2.6.8 and 6.1.1.4'
N N 0.0311 0.0180 'International Tables Vol C Tables 4.2.6.8 and 6.1.1.4'
O O 0.0492 0.0322 'International Tables Vol C Tables 4.2.6.8 and 6.1.1.4'
Cl Cl 0.3639 0.7018 'International Tables Vol C Tables 4.2.6.8 and 6.1.1.4'
Ru Ru 0.0552 3.2960 'International Tables Vol C Tables 4.2.6.8 and 6.1.1.4'

loop_
_geom_angle_atom_site_label_1
_geom_angle_atom_site_label_2
_geom_angle_atom_site_label_3
_geom_angle
N2 Ru1 N3 79.5(4)
N2 Ru1 N5 92.4(3)
N3 Ru1 N5 98.4(4)
N2 Ru1 N4 87.7(3)
N3 Ru1 N4 97.8(4)
N5 Ru1 N4 163.6(5)
N2 Ru1 N1 84.5(4)
N3 Ru1 N1 163.9(3)
N5 Ru1 N1 80.8(4)
N4 Ru1 N1 82.9(4)
N2 Ru1 Cl1 177.4(3)
N3 Ru1 Cl1 99.2(2)
N5 Ru1 Cl1 90.0(2)
N4 Ru1 Cl1 90.3(2)
N1 Ru1 Cl1 96.8(2)
C12 N1 C18 114.4(8)
C12 N1 C11 108.1(7)
C18 N1 C11 112.5(8)
C12 N1 Ru1 106.7(7)
C18 N1 Ru1 105.9(6)
C11 N1 Ru1 108.8(7)
C1 N2 C5 122.5(9)
C1 N2 Ru1 120.0(8)
C5 N2 Ru1 117.4(7)
N2 C1 C2 124.1(12)
N2 C1 C11 113.7(8)
C2 C1 C11 122.1(10)
C1 C2 C3 115.6(11)
C1 C2 H2A 122.2
C3 C2 H2A 122.2
C2 C3 C4 123.8(9)
C2 C3 H3A 118.1
C4 C3 H3A 118.1
C10 N3 C6 115.3(11)
C10 N3 Ru1 129.1(8)
C6 N3 Ru1 115.5(8)
C17 N4 C13 119.8(9)
C17 N4 Ru1 129.3(9)
C13 N4 Ru1 110.7(7)
C3 C4 C5 114.2(11)
C3 C4 H4A 122.9
C5 C4 H4A 122.9
N2 C5 C6 114.6(10)
N2 C5 C4 119.8(10)
C6 C5 C4 125.7(12)
C23 N5 C19 118.0(10)
C23 N5 Ru1 127.0(9)
C19 N5 Ru1 115.0(8)
N3 C6 C7 126.3(11)
N3 C6 C5 112.9(12)
C7 C6 C5 120.8(11)
C6 C7 C8 119.2(11)
C6 C7 H7A 120.4
C8 C7 H7A 120.4
C9 C8 C7 112.0(12)
C9 C8 H8A 124.0
C7 C8 H8A 124.0
C8 C9 C10 122.2(12)
C8 C9 H9A 118.9
C10 C9 H9A 118.9
N3 C10 C9 124.9(11)
N3 C10 H10A 117.6
C9 C10 H10A 117.6
C1 C11 N1 112.6(8)
C1 C11 H11A 109.1
N1 C11 H11A 109.1
C1 C11 H11B 109.1
N1 C11 H11B 109.1
H11A C11 H11B 107.8
N1 C12 C13 111.4(10)
N1 C12 H12A 109.4
C13 C12 H12A 109.4
N1 C12 H12B 109.4
C13 C12 H12B 109.4
H12A C12 H12B 108.0
C14 C13 N4 119.8(12)
C14 C13 C12 123.8(13)
N4 C13 C12 116.3(9)
C15 C14 C13 118.1(12)
C15 C14 H14A 121.0
C13 C14 H14A 121.0
C14 C15 C16 123.7(11)
C14 C15 H15A 118.1
C16 C15 H15A 118.1
C15 C16 C17 114.6(12)
C15 C16 H16A 122.7
C17 C16 H16A 122.7
N4 C17 C16 123.7(12)
N4 C17 H17A 118.1
C16 C17 H17A 118.1
N1 C18 C19 110.7(9)
N1 C18 H18A 109.5
C19 C18 H18A 109.5
N1 C18 H18B 109.5
C19 C18 H18B 109.5
H18A C18 H18B 108.1
C20 C19 N5 124.6(12)
C20 C19 C18 123.8(13)
N5 C19 C18 111.5(10)
C19 C20 C21 118.7(13)
C19 C20 H20A 120.7
C21 C20 H20A 120.7
C20 C21 C22 119.5(12)
C20 C21 H21A 120.2
C22 C21 H21A 120.2
C23 C22 C21 120.5(12)
C23 C22 H22A 119.8
C21 C22 H22A 119.8
N5 C23 C22 118.7(12)
N5 C23 H23A 120.6
C22 C23 H23A 120.6
H1WA O1W H1WB 106.0
H2WA O2W H2WB 115.6
H3WA O3W H3WB 111.2
H4WA O4W H4WB 110.1

loop_
_geom_bond_atom_site_label_1
_geom_bond_atom_site_label_2
_geom_bond_distance
Ru1 N2 1.963(8)
Ru1 N3 2.032(10)
Ru1 N5 2.091(9)
Ru1 N4 2.098(8)
Ru1 N1 2.099(9)
Ru1 Cl1 2.475(2)
N1 C12 1.490(11)
N1 C18 1.511(10)
N1 C11 1.566(11)
N2 C1 1.369(12)
N2 C5 1.366(12)
C1 C2 1.360(12)
C1 C11 1.569(14)
C2 C3 1.449(13)
C2 H2A 0.9300
C3 C4 1.447(13)
C3 H3A 0.9300
N3 C10 1.349(12)
N3 C6 1.380(12)
N4 C17 1.359(13)
N4 C13 1.416(13)
C4 C5 1.488(13)
C4 H4A 0.9300
C5 C6 1.451(13)
N5 C23 1.377(12)
N5 C19 1.409(13)
C6 C7 1.405(15)
C7 C8 1.546(14)
C7 H7A 0.9300
C8 C9 1.430(15)
C8 H8A 0.9300
C9 C10 1.450(15)
C9 H9A 0.9300
C10 H10A 0.9300
C11 H11A 0.9700
C11 H11B 0.9700
C12 C13 1.509(14)
C12 H12A 0.9700
C12 H12B 0.9700
C13 C14 1.412(12)
C14 C15 1.404(14)
C14 H14A 0.9300
C15 C16 1.418(14)
C15 H15A 0.9300
C16 C17 1.431(12)
C16 H16A 0.9300
C17 H17A 0.9300
C18 C19 1.533(13)
C18 H18A 0.9700
C18 H18B 0.9700
C19 C20 1.367(13)
C20 C21 1.364(13)
C20 H20A 0.9300
C21 C22 1.435(14)
C21 H21A 0.9300
C22 C23 1.430(13)
C22 H22A 0.9300
C23 H23A 0.9300
O1W H1WA 0.8540
O1W H1WB 0.8543
O2W H2WA 0.8545
O2W H2WB 0.8540
O3W H3WA 0.8539
O3W H3WB 0.8531
O4W H4WA 0.8533
O4W H4WB 0.8535

loop_
_geom_torsion_atom_site_label_1
_geom_torsion_atom_site_label_2
_geom_torsion_atom_site_label_3
_geom_torsion_atom_site_label_4
_geom_torsion
N2 Ru1 N1 C12 114.4(6)
N3 Ru1 N1 C12 119.5(11)
N5 Ru1 N1 C12 -152.2(6)
N4 Ru1 N1 C12 26.1(5)
Cl1 Ru1 N1 C12 -63.3(5)
N2 Ru1 N1 C18 -123.3(6)
N3 Ru1 N1 C18 -118.2(11)
N5 Ru1 N1 C18 -29.9(5)
N4 Ru1 N1 C18 148.4(6)
Cl1 Ru1 N1 C18 59.0(5)
N2 Ru1 N1 C11 -2.1(6)
N3 Ru1 N1 C11 3.0(15)
N5 Ru1 N1 C11 91.3(6)
N4 Ru1 N1 C11 -90.4(6)
Cl1 Ru1 N1 C11 -179.8(5)
N3 Ru1 N2 C1 -179.8(7)
N5 Ru1 N2 C1 -81.7(7)
N4 Ru1 N2 C1 81.9(7)
N1 Ru1 N2 C1 -1.2(7)
Cl1 Ru1 N2 C1 119(6)
N3 Ru1 N2 C5 3.7(7)
N5 Ru1 N2 C5 101.7(8)
N4 Ru1 N2 C5 -94.7(8)
N1 Ru1 N2 C5 -177.8(7)
Cl1 Ru1 N2 C5 -58(7)
C5 N2 C1 C2 2.6(15)
Ru1 N2 C1 C2 -173.8(7)
C5 N2 C1 C11 -179.4(8)
Ru1 N2 C1 C11 4.2(11)
N2 C1 C2 C3 -3.2(14)
C11 C1 C2 C3 178.9(8)
C1 C2 C3 C4 2.9(14)
N2 Ru1 N3 C10 173.3(9)
N5 Ru1 N3 C10 82.4(9)
N4 Ru1 N3 C10 -100.5(9)
N1 Ru1 N3 C10 168.2(10)
Cl1 Ru1 N3 C10 -9.0(9)
N2 Ru1 N3 C6 -1.9(7)
N5 Ru1 N3 C6 -92.9(7)
N4 Ru1 N3 C6 84.2(7)
N1 Ru1 N3 C6 -7.0(16)
Cl1 Ru1 N3 C6 175.8(7)
N2 Ru1 N4 C17 80.0(8)
N3 Ru1 N4 C17 0.9(8)
N5 Ru1 N4 C17 170.7(9)
N1 Ru1 N4 C17 164.7(8)
Cl1 Ru1 N4 C17 -98.4(7)
N2 Ru1 N4 C13 -95.0(6)
N3 Ru1 N4 C13 -174.1(6)
N5 Ru1 N4 C13 -4.3(14)
N1 Ru1 N4 C13 -10.3(6)
Cl1 Ru1 N4 C13 86.5(6)
C2 C3 C4 C5 -1.8(14)
C1 N2 C5 C6 178.8(9)
Ru1 N2 C5 C6 -4.7(12)
C1 N2 C5 C4 -1.3(14)
Ru1 N2 C5 C4 175.2(7)
C3 C4 C5 N2 0.9(13)
C3 C4 C5 C6 -179.2(9)
N2 Ru1 N5 C23 -80.8(7)
N3 Ru1 N5 C23 -1.0(7)
N4 Ru1 N5 C23 -170.8(9)
N1 Ru1 N5 C23 -164.8(7)
Cl1 Ru1 N5 C23 98.3(7)
N2 Ru1 N5 C19 96.2(7)
N3 Ru1 N5 C19 176.0(6)
N4 Ru1 N5 C19 6.2(14)
N1 Ru1 N5 C19 12.2(6)
Cl1 Ru1 N5 C19 -84.7(6)
C10 N3 C6 C7 1.6(17)
Ru1 N3 C6 C7 177.6(10)
C10 N3 C6 C5 -175.9(9)
Ru1 N3 C6 C5 0.0(12)
N2 C5 C6 N3 2.9(13)
C4 C5 C6 N3 -177.0(9)
N2 C5 C6 C7 -174.7(10)
C4 C5 C6 C7 5.3(17)
N3 C6 C7 C8 -1.0(19)
C5 C6 C7 C8 176.3(9)
C6 C7 C8 C9 0.9(17)
C7 C8 C9 C10 -1.6(18)
C6 N3 C10 C9 -2.4(16)
Ru1 N3 C10 C9 -177.6(9)
C8 C9 C10 N3 3(2)
N2 C1 C11 N1 -5.8(11)
C2 C1 C11 N1 172.3(8)
C12 N1 C11 C1 -110.9(9)
C18 N1 C11 C1 121.7(9)
Ru1 N1 C11 C1 4.7(9)
C18 N1 C12 C13 -154.0(8)
C11 N1 C12 C13 79.8(10)
Ru1 N1 C12 C13 -37.2(8)
C17 N4 C13 C14 -4.8(13)
Ru1 N4 C13 C14 170.8(7)
C17 N4 C13 C12 176.1(8)
Ru1 N4 C13 C12 -8.3(10)
N1 C12 C13 C14 -147.6(9)
N1 C12 C13 N4 31.4(11)
N4 C13 C14 C15 5.9(13)
C12 C13 C14 C15 -175.1(9)
C13 C14 C15 C16 -2.8(15)
C14 C15 C16 C17 -1.4(15)
C13 N4 C17 C16 0.4(13)
Ru1 N4 C17 C16 -174.3(6)
C15 C16 C17 N4 2.6(14)
C12 N1 C18 C19 160.8(8)
C11 N1 C18 C19 -75.3(11)
Ru1 N1 C18 C19 43.5(9)
C23 N5 C19 C20 1.9(13)
Ru1 N5 C19 C20 -175.3(7)
C23 N5 C19 C18 -173.6(7)
Ru1 N5 C19 C18 9.1(9)
N1 C18 C19 C20 149.0(8)
N1 C18 C19 N5 -35.4(11)
N5 C19 C20 C21 -0.3(14)
C18 C19 C20 C21 174.7(8)
C19 C20 C21 C22 -1.0(13)
C20 C21 C22 C23 0.7(14)
C19 N5 C23 C22 -2.2(12)
Ru1 N5 C23 C22 174.8(6)
C21 C22 C23 N5 1.0(13)
